data_2010581
loop_
_publ_author_name
'Zhang, Cungen'
'Wu, Dan'
'Sun, Jie'
'Kong, Xiangfu'

_publ_section_title
;
 Bis[3-(salicylideneamino-<i>O</i>,<i>N</i>)propanolato]manganese(III)
 perchlorate
;
_journal_issue 1
_journal_name_full 'Acta Crystallographica Section C'
_journal_page_first e10
_journal_page_last e11
_journal_paper_doi 10.1107/S0108270199016273
_journal_volume 56
_journal_year 2000
_chemical_formula_iupac '[Mn (C10 H12 N O2)2] Cl O4'
_chemical_formula_moiety 'C20 H24 Mn N2 O4 1+, Cl O4 1-'
_chemical_formula_sum 'C20 H24 Cl Mn N2 O8'
_chemical_formula_weight 510.81
_chemical_name_systematic
; [Bis-(salicylaldeneamino-3-
propanolato)manganese(III)] perchlorate
;
_space_group_IT_number 15
_symmetry_cell_setting monoclinic
_symmetry_space_group_name_Hall '-C 2yc'
_symmetry_space_group_name_H-M 'C 1 2/c 1'
_cell_angle_alpha 90.00
_cell_angle_beta 110.62(2)
_cell_angle_gamma 90.00
_cell_formula_units_Z 4
_cell_length_a 18.359(4)
_cell_length_b 6.8980(10)
_cell_length_c 18.256(4)
_cell_measurement_reflns_used 20
_cell_measurement_temperature 293(2)
_cell_measurement_theta_max 19.58
_cell_measurement_theta_min 13.34
_cell_volume 2163.8(8)
_computing_cell_refinement 'MSC/AFC Diffractometer Control Software'
_computing_data_collection
;
MSC/AFC Diffractometer Control Software
(Molecular Structure Corporation, 1992)
;
_computing_data_reduction 'TEXSAN PROCESS (Molecular Structure Corporation, 1985)'
_computing_publication_material 'TEXSAN FINISH (Molecular Structure Corporation, 1985)'
_computing_structure_refinement 'TEXSAN LS (Molecular Structure Corporation, 1985)'
_computing_structure_solution 'SAPI91 (Fan, 1991)'
_diffrn_ambient_temperature 293(2)
_diffrn_measurement_device 'Rigaku AFC-7R'
_diffrn_measurement_method \w/2\q
_diffrn_radiation_monochromator graphite
_diffrn_radiation_source 'normal-focus sealed tube'
_diffrn_radiation_type MoK\a
_diffrn_radiation_wavelength .7107
_diffrn_reflns_av_R_equivalents .028
_diffrn_reflns_limit_h_max 23
_diffrn_reflns_limit_h_min -23
_diffrn_reflns_limit_k_max 8
_diffrn_reflns_limit_k_min -8
_diffrn_reflns_limit_l_max 23
_diffrn_reflns_limit_l_min -23
_diffrn_reflns_number 2604
_diffrn_reflns_theta_max 27.5
_diffrn_standards_decay_% .02
_diffrn_standards_interval_count 200
_diffrn_standards_number 3
_exptl_absorpt_coefficient_mu .784
_exptl_absorpt_correction_T_max .855
_exptl_absorpt_correction_T_min .804
_exptl_absorpt_correction_type empirical
_exptl_absorpt_process_details 'azimuthal scans (TEXSAN; Molecular Structure Corporation, 1985)'
_exptl_crystal_colour green
_exptl_crystal_density_diffrn 1.568
_exptl_crystal_density_meas 1.57
_exptl_crystal_density_method 'flotation in 1,2-dibromoethane and cyclohexane'
_exptl_crystal_description prismatic
_exptl_crystal_F_000 1056
_exptl_crystal_size_max .30
_exptl_crystal_size_mid .20
_exptl_crystal_size_min .20
_refine_diff_density_max .41
_refine_diff_density_min -.27
_refine_ls_extinction_method none
_refine_ls_goodness_of_fit_ref 1.52
_refine_ls_hydrogen_treatment noref
_refine_ls_matrix_type full
_refine_ls_number_parameters 147
_refine_ls_number_reflns 1598
_refine_ls_number_restraints 0
_refine_ls_R_factor_gt .039
_refine_ls_shift/su_max .028
_refine_ls_structure_factor_coef F
_refine_ls_weighting_details 'w = 1/[\s^2^(F~o~)]'
_refine_ls_weighting_scheme sigma
_refine_ls_wR_factor_ref .048
_reflns_number_gt 1598
_reflns_number_total 2604
_reflns_threshold_expression I>3\s(I)
_cod_data_source_file qb0160.cif
_cod_data_source_block I
_cod_depositor_comments
;
The following automatic conversions were performed:
'_symmetry_cell_setting' value 'Monoclinic' changed to 'monoclinic'
according to '/home/saulius/struct/CIF-dictionaries/cif_core.dic'
dictionary named 'cif_core.dic' version 2.4.1 from 2010-06-29.

Automatic conversion script
Id: cif_fix_enum 1527 2010-12-29 10:47:43Z saulius 

The following automatic conversions were performed:

'_symmetry_cell_setting' value 'Monoclinic' changed to 'monoclinic'
according to /home/saulius/struct/CIF-dictionaries/cif_core.dic
dictionary named 'cif_core.dic' version 2.4.1 from 2010-06-29.

Automatic conversion script
Id: cif_fix_values 1715 2011-07-08 13:25:40Z adriana 
;
_cod_original_cell_volume 2163.8(9)
_cod_original_sg_symbol_H-M 'C 2/c'
_cod_original_formula_sum 'C20 H24 Cl Mn N2 O8 '
_cod_database_code 2010581
_cod_database_fobs_code 2010581

loop_
_symmetry_equiv_pos_as_xyz
'x, y, z'
'-x, y, -z+1/2'
'-x, -y, -z'
'x, -y, z+1/2'
'x+1/2, y+1/2, z'
'-x+1/2, y+1/2, -z+1/2'
'-x+1/2, -y+1/2, -z'
'x+1/2, -y+1/2, z+1/2'

loop_
_atom_site_aniso_label
_atom_site_aniso_U_11
_atom_site_aniso_U_22
_atom_site_aniso_U_33
_atom_site_aniso_U_12
_atom_site_aniso_U_13
_atom_site_aniso_U_23
Mn .0320(3) .0279(3) .0267(3) .0010(3) .0101(2) -.0038(3)
Cl .0452(7) .0571(8) .0379(6) .0000 .0087(5) .0000
O1 .0380(10) .0370(10) .0430(10) .0040(10) .0169(10) -.0030(10)
O2 .0440(10) .0460(10) .0350(10) .0090(10) .0110(10) .0040(10)
O3 .102(3) .111(3) .105(3) .047(2) .026(2) -.024(2)
O4 .065(2) .154(3) .091(2) .013(2) .028(2) .072(2)
N .0390(10) .0330(10) .0300(10) .0040(10) .0110(10) -.0030(10)
C1 .029(2) .043(2) .031(2) .0010(10) .0060(10) .0030(10)
C2 .040(2) .058(2) .036(2) .006(2) .0090(10) -.001(2)
C3 .035(2) .084(3) .037(2) .000(2) .012(2) .014(2)
C4 .043(2) .061(3) .062(2) -.007(2) .014(2) .022(2)
C5 .046(2) .040(2) .056(2) .002(2) .008(2) .003(2)
C6 .033(2) .039(2) .044(2) .0040(10) .0110(10) .005(2)
C7 .040(2) .031(2) .047(2) .0030(10) .011(2) -.006(2)
C8 .055(2) .040(2) .037(2) .001(2) .019(2) -.0130(10)
C9 .050(2) .072(3) .026(2) .003(2) .010(2) -.012(2)
C10 .049(2) .062(2) .034(2) .006(2) .014(2) .008(2)

loop_
_atom_site_label
_atom_site_fract_x
_atom_site_fract_y
_atom_site_fract_z
_atom_site_U_iso_or_equiv
_atom_site_thermal_displace_type
_atom_site_calc_attached_atom
Mn .7500 .2500 .5000 .0289 Uani Mn
Cl .5000 .6087(2) .2500 .0483 Uani Cl
O1 .65990(10) .2311(3) .52520(10) .0386 Uani O
O2 .68570(10) .4088(3) .38440(10) .0424 Uani O
O3 .4362(2) .7187(5) .2511(2) .1085 Uani O
O4 .5251(2) .4928(6) .3176(2) .1033 Uani O
N .7157(2) .0120(4) .43150(10) .0343 Uani N
C1 .6288(2) .0655(5) .5387(2) .0355 Uani C
C2 .5859(2) .0678(6) .5888(2) .0457 Uani C
C3 .5525(2) -.0984(7) .6031(2) .0523 Uani C
C4 .5589(2) -.2720(6) .5683(2) .0567 Uani C
C5 .5989(2) -.2775(5) .5176(2) .0499 Uani C
C6 .6356(2) -.1106(5) .5028(2) .0394 Uani C
C7 .6711(2) -.1191(5) .4440(2) .0401 Uani C
C8 .7342(2) -.0039(5) .3591(2) .0430 Uani C
C9 .6824(2) .1322(6) .2973(2) .0504 Uani C
C10 .6999(2) .3465(6) .3149(2) .0487 Uani C
H1 .5808 .1862 .6078 .0647 Uiso H
H2 .5266 -.0856 .6376 .0647 Uiso H
H3 .5353 -.3799 .5767 .0647 Uiso H
H4 .6034 -.3884 .4917 .0647 Uiso H
H5 .6534 -.2289 .4073 .0647 Uiso H
H6 .7241 -.1299 .3408 .0647 Uiso H
H7 .7896 .0324 .3704 .0647 Uiso H
H8 .6279 .1140 .2919 .0647 Uiso H
H9 .6890 .1110 .2499 .0647 Uiso H
H10 .6670 .4357 .2705 .0647 Uiso H
H11 .7567 .3810 .3262 .0647 Uiso H
H12 .6365 .4079 .3747 .0647 Uiso H

loop_
_atom_type_symbol
_atom_type_scat_dispersion_real
_atom_type_scat_dispersion_imag
_atom_type_scat_source
C .003 .002 'International Tables'
H .000 .000 'International Tables'
O .011 .006 'International Tables'
N .006 .003 'International Tables'
Mn .337 .728 'International Tables'
Cl .148 .159 'International Tables'

loop_
_geom_angle_atom_site_label_1
_geom_angle_atom_site_label_2
_geom_angle_atom_site_label_3
_geom_angle_site_symmetry_3
_geom_angle
_geom_angle_publ_flag
O1 Mn O2 . 92.65(9) yes
O1 Mn N . 89.17(10) yes
O2 Mn N . 82.63(10) yes
O3 Cl O3 2_655 114.5(4) no
O3 Cl O4 . 108.2(2) no
O3 Cl O4 2_655 107.7(2) no
O4 Cl O4 2_655 110.6(4) no
Mn O1 C1 . 125.2(2) yes
Mn O2 C10 . 118.1(2) yes
Mn N C7 . 122.4(2) yes
Mn N C8 . 119.5(2) yes
C7 N C8 . 117.8(3) no
O1 C1 C2 . 119.0(3) no
O1 C1 C6 . 122.5(3) no
C2 C1 C6 . 118.4(3) no
C1 C2 C3 . 120.5(3) no
C2 C3 C4 . 121.6(3) no
C3 C4 C5 . 119.2(3) no
C4 C5 C6 . 120.9(3) no
C1 C6 C5 . 119.3(3) no
C1 C6 C7 . 121.4(3) no
C5 C6 C7 . 118.9(3) no
N C7 C6 . 125.8(3) no
N C8 C9 . 109.7(3) no
C8 C9 C10 . 114.4(3) no
O2 C10 C9 . 112.6(3) no

loop_
_geom_bond_atom_site_label_1
_geom_bond_atom_site_label_2
_geom_bond_site_symmetry_2
_geom_bond_distance
_geom_bond_publ_flag
Mn O1 . 1.871(2) yes
Mn O2 . 2.300(2) yes
Mn N . 2.026(3) yes
Cl O3 . 1.402(3) no
Cl O4 . 1.405(3) no
O1 C1 . 1.339(4) no
O2 C10 . 1.447(4) no
N C7 . 1.293(4) yes
N C8 . 1.480(4) yes
C1 C2 . 1.401(5) no
C1 C6 . 1.406(4) no
C2 C3 . 1.367(5) no
C3 C4 . 1.379(6) no
C4 C5 . 1.369(5) no
C5 C6 . 1.408(5) no
C6 C7 . 1.439(4) no
C8 C9 . 1.518(5) no
C9 C10 . 1.523(6) no
